data_4340626
loop_
_publ_author_name
'Smith, Larissa F.'
'Blight, Barry A.'
'Park, Hee-Jun'
'Wang, Suning'

_publ_section_title
;
 Sensitizing Tb(III) and Eu(III) Emission with Triarylboron Functionalized
 1,3-Diketonato Ligands.
;
_journal_issue 15
_journal_name_full 'Inorganic chemistry'
_journal_page_first 8036
_journal_paper_doi 10.1021/ic500944t
_journal_volume 53
_journal_year 2014
_chemical_formula_sum 'C51 H53 B3 F2 O2'
_chemical_formula_weight 768.36
_chemical_name_systematic
; 
 ? 
;
_space_group_IT_number 4
_symmetry_cell_setting monoclinic
_symmetry_space_group_name_Hall 'P 2yb'
_symmetry_space_group_name_H-M 'P 1 21 1'
_atom_sites_solution_hydrogens geom
_atom_sites_solution_primary direct
_atom_sites_solution_secondary difmap
_audit_creation_method SHELXL-97
_cell_angle_alpha 90.00
_cell_angle_beta 109.870(3)
_cell_angle_gamma 90.00
_cell_formula_units_Z 2
_cell_length_a 9.9391(16)
_cell_length_b 16.595(3)
_cell_length_c 14.119(2)
_cell_measurement_reflns_used 957
_cell_measurement_temperature 185(2)
_cell_measurement_theta_max 17.87
_cell_measurement_theta_min 2.46
_cell_volume 2190.1(6)
_computing_cell_refinement 'Bruker SAINT'
_computing_data_collection 'Bruker APEX2'
_computing_data_reduction 'Bruker SAINT'
_computing_molecular_graphics 'Bruker SHELXTL'
_computing_publication_material 'Bruker SHELXTL'
_computing_structure_refinement 'SHELXL-97 (Sheldrick, 1997)'
_computing_structure_solution 'SHELXS-97 (Sheldrick, 1990)'
_diffrn_ambient_temperature 185(2)
_diffrn_measured_fraction_theta_full 0.944
_diffrn_measured_fraction_theta_max 0.944
_diffrn_measurement_device_type 'Bruker APEX-II CCD'
_diffrn_measurement_method '\f and \w scans'
_diffrn_radiation_monochromator graphite
_diffrn_radiation_source 'fine-focus sealed tube'
_diffrn_radiation_type MoK\a
_diffrn_radiation_wavelength 0.71073
_diffrn_reflns_av_R_equivalents 0.0801
_diffrn_reflns_av_sigmaI/netI 0.1268
_diffrn_reflns_limit_h_max 11
_diffrn_reflns_limit_h_min -11
_diffrn_reflns_limit_k_max 20
_diffrn_reflns_limit_k_min -16
_diffrn_reflns_limit_l_max 16
_diffrn_reflns_limit_l_min -17
_diffrn_reflns_number 11124
_diffrn_reflns_theta_full 25.50
_diffrn_reflns_theta_max 25.50
_diffrn_reflns_theta_min 1.96
_diffrn_standards_number 0
_exptl_absorpt_coefficient_mu 0.074
_exptl_absorpt_correction_T_max 0.9985
_exptl_absorpt_correction_T_min 0.9978
_exptl_absorpt_correction_type multi-scan
_exptl_crystal_colour yellow
_exptl_crystal_density_diffrn 1.165
_exptl_crystal_density_method 'not measured'
_exptl_crystal_description block
_exptl_crystal_F_000 816
_exptl_crystal_size_max 0.03
_exptl_crystal_size_mid 0.02
_exptl_crystal_size_min 0.02
_refine_diff_density_max 0.190
_refine_diff_density_min -0.177
_refine_diff_density_rms 0.041
_refine_ls_abs_structure_details 'Flack H D (1983), Acta Cryst. A39, 876-881'
_refine_ls_abs_structure_Flack 0.00
_refine_ls_extinction_method none
_refine_ls_goodness_of_fit_ref 0.998
_refine_ls_hydrogen_treatment constr
_refine_ls_matrix_type full
_refine_ls_number_parameters 487
_refine_ls_number_reflns 5839
_refine_ls_number_restraints 1
_refine_ls_restrained_S_all 0.997
_refine_ls_R_factor_all 0.1628
_refine_ls_R_factor_gt 0.0653
_refine_ls_shift/su_max 0.000
_refine_ls_shift/su_mean 0.000
_refine_ls_structure_factor_coef Fsqd
_refine_ls_weighting_details 'calc w=1/[\s^2^(Fo^2^)+(0.0600P)^2^+0.0000P] where P=(Fo^2^+2Fc^2^)/3'
_refine_ls_weighting_scheme calc
_refine_ls_wR_factor_gt 0.1259
_refine_ls_wR_factor_ref 0.1702
_reflns_number_gt 2738
_reflns_number_total 5839
_reflns_threshold_expression >2sigma(I)
_cod_data_source_file ic500944t_si_002.cif
_cod_data_source_block ls3
_cod_depositor_comments
;
The following automatic conversions were performed:

'_symmetry_cell_setting' value 'Monoclinic' changed to 'monoclinic'
according to
/usr/data/users/saulius/crontab/automatic-downloads/current/ACS/lib/dictionaries/cif_core.dic
dictionary named 'cif_core.dic' version 2.4.2 from 2011-04-26.

Automatic conversion script
Id: cif_fix_values 2281 2013-09-26 08:29:07Z andrius 
;
_cod_original_cell_volume 2190.2(6)
_cod_original_sg_symbol_H-M P2(1)
_cod_database_code 4340626

loop_
_symmetry_equiv_pos_as_xyz
'x, y, z'
'-x, y+1/2, -z'

loop_
_atom_site_label
_atom_site_type_symbol
_atom_site_fract_x
_atom_site_fract_y
_atom_site_fract_z
_atom_site_U_iso_or_equiv
_atom_site_adp_type
_atom_site_occupancy
_atom_site_symmetry_multiplicity
_atom_site_calc_flag
_atom_site_refinement_flags
B1 B -0.1685(11) 0.8345(7) 0.4388(8) 0.075(3) Uani 1 1 d .
B2 B 0.5615(7) 1.0815(5) 0.6055(6) 0.050(2) Uani 1 1 d .
B3 B -0.1882(8) 0.5276(5) -0.0013(5) 0.053(2) Uani 1 1 d .
F1 F -0.2809(5) 0.8855(3) 0.4051(4) 0.1201(19) Uani 1 1 d .
F2 F -0.1749(6) 0.7899(4) 0.5149(4) 0.132(2) Uani 1 1 d .
O1 O -0.1758(5) 0.7798(3) 0.3531(4) 0.0802(17) Uani 1 1 d .
O2 O -0.0353(5) 0.8806(3) 0.4695(3) 0.0738(15) Uani 1 1 d .
C1 C -0.0740(7) 0.7715(4) 0.3172(5) 0.0460(17) Uani 1 1 d .
C2 C 0.0482(6) 0.8172(4) 0.3520(5) 0.0536(19) Uani 1 1 d .
H2A H 0.1217 0.8112 0.3237 0.064 Uiso 1 1 calc R
C3 C 0.0636(7) 0.8724(5) 0.4293(5) 0.0593(19) Uani 1 1 d .
C4 C 0.1904(7) 0.9244(4) 0.4714(5) 0.0500(18) Uani 1 1 d .
C5 C 0.2032(7) 0.9698(4) 0.5569(5) 0.060(2) Uani 1 1 d .
H5A H 0.1306 0.9672 0.5864 0.072 Uiso 1 1 calc R
C6 C 0.3193(7) 1.0178(5) 0.5983(5) 0.066(2) Uani 1 1 d .
H6A H 0.3264 1.0475 0.6573 0.079 Uiso 1 1 calc R
C7 C 0.4273(6) 1.0248(4) 0.5578(5) 0.0528(18) Uani 1 1 d .
C8 C 0.4127(7) 0.9796(4) 0.4714(5) 0.062(2) Uani 1 1 d .
H8A H 0.4840 0.9838 0.4407 0.074 Uiso 1 1 calc R
C9 C 0.2965(7) 0.9286(4) 0.4290(4) 0.060(2) Uani 1 1 d .
H9A H 0.2903 0.8970 0.3716 0.072 Uiso 1 1 calc R
C10 C 0.6074(4) 1.0980(3) 0.7250(2) 0.0458(16) Uani 1 1 d G
C11 C 0.6327(4) 1.0327(2) 0.7903(3) 0.0546(18) Uani 1 1 d G
C12 C 0.6578(4) 1.0451(3) 0.8923(3) 0.0595(19) Uani 1 1 d G
H12A H 0.6751 1.0004 0.9369 0.071 Uiso 1 1 calc R
C13 C 0.6578(4) 1.1228(3) 0.9289(2) 0.059(2) Uani 1 1 d G
C14 C 0.6326(4) 1.1882(2) 0.8636(3) 0.0528(18) Uani 1 1 d G
H14A H 0.6325 1.2413 0.8886 0.063 Uiso 1 1 calc R
C15 C 0.6074(4) 1.1758(2) 0.7616(3) 0.0506(18) Uani 1 1 d G
C16 C 0.5794(7) 1.2487(4) 0.6954(5) 0.062(2) Uani 1 1 d .
H16A H 0.6241 1.2959 0.7356 0.094 Uiso 1 1 calc R
H16B H 0.4760 1.2574 0.6655 0.094 Uiso 1 1 calc R
H16C H 0.6199 1.2405 0.6418 0.094 Uiso 1 1 calc R
C17 C 0.6771(7) 1.1374(5) 1.0406(4) 0.087(3) Uani 1 1 d .
H17A H 0.7391 1.1843 1.0653 0.130 Uiso 1 1 calc R
H17B H 0.7209 1.0898 1.0802 0.130 Uiso 1 1 calc R
H17C H 0.5836 1.1474 1.0474 0.130 Uiso 1 1 calc R
C18 C 0.6399(8) 0.9455(4) 0.7603(5) 0.080(2) Uani 1 1 d .
H18A H 0.6716 0.9117 0.8208 0.120 Uiso 1 1 calc R
H18B H 0.7079 0.9405 0.7240 0.120 Uiso 1 1 calc R
H18C H 0.5450 0.9279 0.7166 0.120 Uiso 1 1 calc R
C19 C 0.6356(5) 1.1211(3) 0.5348(3) 0.0520(18) Uani 1 1 d G
C20 C 0.5580(4) 1.1725(3) 0.4579(4) 0.070(2) Uani 1 1 d G
C21 C 0.6242(7) 1.2098(3) 0.3973(3) 0.081(3) Uani 1 1 d G
H21A H 0.5711 1.2449 0.3447 0.098 Uiso 1 1 calc R
C22 C 0.7681(7) 1.1956(3) 0.4135(4) 0.082(3) Uani 1 1 d G
C23 C 0.8458(4) 1.1442(4) 0.4903(4) 0.071(2) Uani 1 1 d G
H23A H 0.9442 1.1345 0.5014 0.085 Uiso 1 1 calc R
C24 C 0.7796(5) 1.1070(3) 0.5510(3) 0.0571(19) Uani 1 1 d G
C25 C 0.8656(6) 1.0451(4) 0.6267(4) 0.063(2) Uani 1 1 d .
H25A H 0.9675 1.0516 0.6366 0.095 Uiso 1 1 calc R
H25B H 0.8346 0.9908 0.6014 0.095 Uiso 1 1 calc R
H25C H 0.8501 1.0531 0.6910 0.095 Uiso 1 1 calc R
C26 C 0.4022(8) 1.1911(6) 0.4344(6) 0.117(3) Uani 1 1 d .
H26A H 0.3813 1.2449 0.4044 0.175 Uiso 1 1 calc R
H26B H 0.3792 1.1895 0.4966 0.175 Uiso 1 1 calc R
H26C H 0.3444 1.1510 0.3869 0.175 Uiso 1 1 calc R
C27 C 0.8418(10) 1.2375(6) 0.3467(6) 0.125(4) Uani 1 1 d .
H27A H 0.8065 1.2143 0.2788 0.187 Uiso 1 1 calc R
H27B H 0.9455 1.2296 0.3758 0.187 Uiso 1 1 calc R
H27C H 0.8202 1.2953 0.3430 0.187 Uiso 1 1 calc R
C28 C -0.1005(6) 0.7109(4) 0.2362(4) 0.0423(16) Uani 1 1 d .
C29 C -0.2317(6) 0.6690(4) 0.2040(4) 0.0450(17) Uani 1 1 d .
H29A H -0.3026 0.6806 0.2332 0.054 Uiso 1 1 calc R
C30 C -0.2566(6) 0.6114(4) 0.1303(4) 0.0513(17) Uani 1 1 d .
H30A H -0.3434 0.5818 0.1119 0.062 Uiso 1 1 calc R
C31 C -0.1581(6) 0.5946(4) 0.0806(4) 0.0445(16) Uani 1 1 d .
C32 C -0.0304(6) 0.6393(4) 0.1124(5) 0.0492(17) Uani 1 1 d .
H32A H 0.0385 0.6305 0.0805 0.059 Uiso 1 1 calc R
C33 C -0.0023(6) 0.6958(4) 0.1887(5) 0.0473(17) Uani 1 1 d .
H33A H 0.0856 0.7245 0.2088 0.057 Uiso 1 1 calc R
C34 C -0.1058(4) 0.5262(3) -0.0798(3) 0.0523(18) Uani 1 1 d G
C35 C -0.1118(5) 0.5926(2) -0.1412(4) 0.0578(19) Uani 1 1 d G
C36 C -0.0394(5) 0.5913(3) -0.2099(3) 0.069(2) Uani 1 1 d G
H36A H -0.0435 0.6366 -0.2518 0.083 Uiso 1 1 calc R
C37 C 0.0389(5) 0.5236(4) -0.2172(3) 0.065(2) Uani 1 1 d G
C38 C 0.0448(5) 0.4572(3) -0.1559(4) 0.068(2) Uani 1 1 d G
H38A H 0.0983 0.4110 -0.1609 0.082 Uiso 1 1 calc R
C39 C -0.0275(5) 0.4585(2) -0.0872(3) 0.0576(19) Uani 1 1 d G
C40 C -0.0208(8) 0.3832(5) -0.0249(6) 0.083(2) Uani 1 1 d .
H40A H 0.0325 0.3412 -0.0459 0.125 Uiso 1 1 calc R
H40B H -0.1181 0.3641 -0.0352 0.125 Uiso 1 1 calc R
H40C H 0.0274 0.3955 0.0465 0.125 Uiso 1 1 calc R
C41 C -0.1967(8) 0.6699(5) -0.1412(5) 0.081(2) Uani 1 1 d .
H41A H -0.2859 0.6561 -0.1298 0.122 Uiso 1 1 calc R
H41B H -0.2188 0.6971 -0.2063 0.122 Uiso 1 1 calc R
H41C H -0.1395 0.7057 -0.0874 0.122 Uiso 1 1 calc R
C42 C 0.1269(9) 0.5235(6) -0.2863(6) 0.106(3) Uani 1 1 d .
H42A H 0.1645 0.4692 -0.2886 0.160 Uiso 1 1 calc R
H42B H 0.2065 0.5614 -0.2607 0.160 Uiso 1 1 calc R
H42C H 0.0665 0.5397 -0.3542 0.160 Uiso 1 1 calc R
C43 C -0.3029(4) 0.4596(3) -0.0019(4) 0.0532(18) Uani 1 1 d G
C44 C -0.4240(5) 0.4485(3) -0.0864(3) 0.0587(19) Uani 1 1 d G
C45 C -0.5303(4) 0.3954(3) -0.0829(3) 0.065(2) Uani 1 1 d G
H45A H -0.6131 0.3878 -0.1406 0.078 Uiso 1 1 calc R
C46 C -0.5153(5) 0.3533(3) 0.0053(4) 0.072(2) Uani 1 1 d G
C47 C -0.3941(6) 0.3644(3) 0.0898(3) 0.072(2) Uani 1 1 d G
H47A H -0.3839 0.3356 0.1500 0.087 Uiso 1 1 calc R
C48 C -0.2879(4) 0.4175(3) 0.0862(3) 0.0625(19) Uani 1 1 d G
C49 C -0.1540(7) 0.4229(5) 0.1805(5) 0.078(2) Uani 1 1 d .
H49A H -0.1819 0.4368 0.2388 0.116 Uiso 1 1 calc R
H49B H -0.0899 0.4645 0.1709 0.116 Uiso 1 1 calc R
H49C H -0.1046 0.3708 0.1923 0.116 Uiso 1 1 calc R
C50 C -0.4458(7) 0.4913(5) -0.1859(5) 0.082(2) Uani 1 1 d .
H50A H -0.5313 0.4699 -0.2376 0.124 Uiso 1 1 calc R
H50B H -0.3621 0.4824 -0.2064 0.124 Uiso 1 1 calc R
H50C H -0.4579 0.5492 -0.1777 0.124 Uiso 1 1 calc R
C51 C -0.6291(8) 0.2970(5) 0.0145(6) 0.095(3) Uani 1 1 d .
H51A H -0.6608 0.2615 -0.0445 0.143 Uiso 1 1 calc R
H51B H -0.7105 0.3284 0.0183 0.143 Uiso 1 1 calc R
H51C H -0.5899 0.2644 0.0756 0.143 Uiso 1 1 calc R

loop_
_atom_site_aniso_label
_atom_site_aniso_U_11
_atom_site_aniso_U_22
_atom_site_aniso_U_33
_atom_site_aniso_U_23
_atom_site_aniso_U_13
_atom_site_aniso_U_12
B1 0.074(7) 0.078(8) 0.076(7) -0.029(6) 0.031(6) -0.036(6)
B2 0.030(4) 0.057(5) 0.060(5) -0.007(4) 0.012(4) 0.007(4)
B3 0.046(5) 0.062(6) 0.045(5) 0.002(4) 0.007(4) 0.003(4)
F1 0.064(3) 0.107(4) 0.180(5) -0.065(4) 0.029(3) -0.013(3)
F2 0.144(5) 0.171(5) 0.098(4) -0.028(4) 0.063(3) -0.092(4)
O1 0.056(3) 0.110(4) 0.090(4) -0.056(3) 0.044(3) -0.041(3)
O2 0.055(3) 0.101(4) 0.076(3) -0.040(3) 0.036(3) -0.017(3)
C1 0.039(4) 0.060(5) 0.048(4) 0.000(4) 0.027(3) 0.002(4)
C2 0.041(4) 0.067(5) 0.055(4) -0.018(4) 0.019(3) -0.012(4)
C3 0.049(4) 0.072(6) 0.059(5) -0.004(4) 0.022(4) -0.004(4)
C4 0.040(4) 0.070(5) 0.046(4) -0.013(4) 0.021(3) -0.010(4)
C5 0.048(4) 0.076(6) 0.062(5) -0.026(4) 0.028(4) -0.016(4)
C6 0.055(5) 0.091(6) 0.058(4) -0.036(4) 0.026(4) -0.015(4)
C7 0.038(4) 0.064(5) 0.060(4) -0.017(4) 0.021(3) -0.012(4)
C8 0.057(4) 0.075(6) 0.060(5) -0.025(4) 0.027(4) -0.015(4)
C9 0.050(4) 0.093(6) 0.043(4) -0.029(4) 0.023(3) -0.030(4)
C10 0.036(3) 0.054(5) 0.049(4) 0.002(4) 0.016(3) -0.001(3)
C11 0.052(4) 0.057(5) 0.054(4) 0.003(4) 0.017(3) 0.002(4)
C12 0.059(5) 0.064(5) 0.050(4) 0.005(4) 0.012(4) 0.003(4)
C13 0.030(3) 0.099(6) 0.046(4) -0.003(5) 0.009(3) 0.007(4)
C14 0.041(4) 0.057(5) 0.057(4) -0.011(4) 0.013(3) -0.001(3)
C15 0.037(4) 0.060(5) 0.056(4) -0.007(4) 0.017(3) 0.005(4)
C16 0.069(5) 0.052(5) 0.065(5) 0.003(4) 0.021(4) 0.008(4)
C17 0.088(5) 0.113(7) 0.047(4) -0.014(5) 0.008(4) 0.023(5)
C18 0.107(6) 0.055(5) 0.076(5) 0.001(4) 0.029(5) -0.004(5)
C19 0.055(4) 0.053(5) 0.050(4) -0.006(4) 0.020(4) 0.000(4)
C20 0.083(6) 0.090(6) 0.050(4) 0.005(4) 0.037(4) 0.008(5)
C21 0.119(7) 0.082(6) 0.046(5) 0.000(4) 0.032(5) 0.020(6)
C22 0.116(7) 0.084(6) 0.065(6) -0.016(5) 0.053(5) -0.038(6)
C23 0.079(5) 0.079(6) 0.060(5) -0.015(4) 0.031(5) -0.014(5)
C24 0.061(5) 0.064(5) 0.052(4) -0.013(4) 0.026(4) -0.022(4)
C25 0.053(4) 0.076(5) 0.055(4) -0.008(4) 0.012(3) 0.015(4)
C26 0.085(6) 0.160(10) 0.087(6) 0.025(6) 0.006(5) 0.053(6)
C27 0.171(9) 0.136(9) 0.096(7) 0.002(6) 0.083(7) -0.044(8)
C28 0.036(4) 0.048(4) 0.046(4) -0.004(3) 0.019(3) -0.001(3)
C29 0.038(4) 0.055(4) 0.049(4) -0.007(4) 0.024(3) -0.014(3)
C30 0.044(4) 0.061(5) 0.047(4) -0.011(4) 0.012(3) -0.009(4)
C31 0.042(4) 0.052(4) 0.043(4) -0.004(3) 0.018(3) -0.007(3)
C32 0.046(4) 0.057(5) 0.050(4) -0.001(4) 0.023(3) 0.002(4)
C33 0.044(4) 0.045(4) 0.054(4) -0.004(4) 0.018(3) -0.008(3)
C34 0.043(4) 0.054(5) 0.055(4) -0.007(4) 0.010(3) 0.001(4)
C35 0.052(4) 0.075(6) 0.046(4) -0.010(4) 0.016(3) -0.008(4)
C36 0.068(5) 0.081(6) 0.063(5) -0.005(5) 0.027(4) -0.006(5)
C37 0.051(4) 0.096(7) 0.055(5) -0.018(5) 0.026(4) -0.022(5)
C38 0.059(5) 0.074(6) 0.074(5) -0.013(5) 0.027(4) -0.001(4)
C39 0.044(4) 0.067(5) 0.062(5) -0.010(4) 0.017(4) -0.001(4)
C40 0.085(5) 0.056(5) 0.115(6) 0.000(5) 0.043(5) 0.014(5)
C41 0.099(6) 0.078(6) 0.075(5) 0.006(4) 0.041(5) 0.016(5)
C42 0.101(7) 0.140(9) 0.088(6) -0.024(6) 0.045(5) -0.018(6)
C43 0.046(4) 0.068(5) 0.049(4) -0.016(4) 0.021(3) -0.002(4)
C44 0.045(4) 0.063(5) 0.065(5) -0.022(4) 0.015(4) -0.010(4)
C45 0.054(5) 0.070(6) 0.070(5) -0.022(5) 0.018(4) -0.005(4)
C46 0.063(5) 0.053(5) 0.107(7) -0.033(5) 0.039(5) -0.016(4)
C47 0.074(5) 0.053(5) 0.093(6) -0.009(4) 0.033(5) -0.015(4)
C48 0.067(5) 0.060(5) 0.059(5) -0.009(4) 0.020(4) -0.008(4)
C49 0.084(5) 0.076(6) 0.064(5) 0.007(4) 0.013(4) -0.015(5)
C50 0.059(5) 0.116(7) 0.062(5) -0.005(5) 0.007(4) -0.010(5)
C51 0.084(6) 0.073(6) 0.129(7) -0.017(6) 0.036(5) -0.027(5)

loop_
_atom_type_symbol
_atom_type_description
_atom_type_scat_dispersion_real
_atom_type_scat_dispersion_imag
_atom_type_scat_source
C C 0.0033 0.0016 'International Tables Vol C Tables 4.2.6.8 and 6.1.1.4'
H H 0.0000 0.0000 'International Tables Vol C Tables 4.2.6.8 and 6.1.1.4'
O O 0.0106 0.0060 'International Tables Vol C Tables 4.2.6.8 and 6.1.1.4'
B B 0.0013 0.0007 'International Tables Vol C Tables 4.2.6.8 and 6.1.1.4'
F F 0.0171 0.0103 'International Tables Vol C Tables 4.2.6.8 and 6.1.1.4'

loop_
_geom_angle_atom_site_label_1
_geom_angle_atom_site_label_2
_geom_angle_atom_site_label_3
_geom_angle
F2 B1 F1 111.9(9)
F2 B1 O2 109.9(8)
F1 B1 O2 109.5(8)
F2 B1 O1 108.3(8)
F1 B1 O1 106.7(8)
O2 B1 O1 110.3(7)
C19 B2 C7 119.2(6)
C19 B2 C10 124.4(5)
C7 B2 C10 116.3(6)
C31 B3 C34 121.0(6)
C31 B3 C43 117.6(5)
C34 B3 C43 121.4(5)
C1 O1 B1 123.9(6)
C3 O2 B1 124.1(6)
O1 C1 C2 121.3(6)
O1 C1 C28 115.0(6)
C2 C1 C28 123.8(6)
C1 C2 C3 119.4(6)
O2 C3 C2 120.9(6)
O2 C3 C4 115.6(6)
C2 C3 C4 123.5(6)
C9 C4 C5 119.4(6)
C9 C4 C3 121.9(6)
C5 C4 C3 118.7(6)
C6 C5 C4 120.3(6)
C5 C6 C7 122.4(6)
C6 C7 C8 116.8(6)
C6 C7 B2 122.3(6)
C8 C7 B2 120.9(6)
C9 C8 C7 121.7(6)
C4 C9 C8 119.3(6)
C11 C10 C15 120.0
C11 C10 B2 119.0(4)
C15 C10 B2 120.7(4)
C10 C11 C12 120.0
C10 C11 C18 125.0(4)
C12 C11 C18 115.0(4)
C11 C12 C13 120.0
C14 C13 C12 120.0
C14 C13 C17 119.2(5)
C12 C13 C17 120.7(5)
C13 C14 C15 120.0
C14 C15 C10 120.0
C14 C15 C16 117.2(4)
C10 C15 C16 122.8(4)
C20 C19 C24 120.0
C20 C19 B2 119.8(4)
C24 C19 B2 120.2(4)
C19 C20 C21 120.0
C19 C20 C26 123.8(5)
C21 C20 C26 116.2(5)
C20 C21 C22 120.0
C23 C22 C21 120.0
C23 C22 C27 120.1(6)
C21 C22 C27 119.9(6)
C24 C23 C22 120.0
C23 C24 C19 120.0
C23 C24 C25 117.6(4)
C19 C24 C25 122.1(4)
C33 C28 C29 118.8(6)
C33 C28 C1 122.0(6)
C29 C28 C1 119.2(5)
C30 C29 C28 119.8(6)
C29 C30 C31 122.5(6)
C32 C31 C30 116.1(6)
C32 C31 B3 122.5(6)
C30 C31 B3 121.3(6)
C33 C32 C31 121.8(6)
C28 C33 C32 120.8(6)
C35 C34 C39 120.0
C35 C34 B3 120.1(5)
C39 C34 B3 119.9(5)
C34 C35 C36 120.0
C34 C35 C41 124.7(5)
C36 C35 C41 115.3(5)
C37 C36 C35 120.0
C36 C37 C38 120.0
C36 C37 C42 120.6(6)
C38 C37 C42 119.2(6)
C39 C38 C37 120.0
C38 C39 C34 120.0
C38 C39 C40 117.4(5)
C34 C39 C40 122.6(5)
C44 C43 C48 120.0
C44 C43 B3 120.3(4)
C48 C43 B3 119.3(4)
C45 C44 C43 120.0
C45 C44 C50 117.3(4)
C43 C44 C50 122.7(4)
C44 C45 C46 120.0
C47 C46 C45 120.0
C47 C46 C51 117.7(5)
C45 C46 C51 122.3(5)
C46 C47 C48 120.0
C47 C48 C43 120.0
C47 C48 C49 116.8(4)
C43 C48 C49 123.1(4)

loop_
_geom_bond_atom_site_label_1
_geom_bond_atom_site_label_2
_geom_bond_distance
B1 F2 1.324(11)
B1 F1 1.353(11)
B1 O2 1.461(9)
B1 O1 1.494(10)
B2 C19 1.572(8)
B2 C7 1.583(9)
B2 C10 1.615(8)
B3 C31 1.559(9)
B3 C34 1.587(8)
B3 C43 1.602(8)
O1 C1 1.283(6)
O2 C3 1.298(7)
C1 C2 1.374(8)
C1 C28 1.478(8)
C2 C3 1.392(8)
C3 C4 1.476(8)
C4 C9 1.380(8)
C4 C5 1.391(8)
C5 C6 1.359(8)
C6 C7 1.383(8)
C7 C8 1.397(8)
C8 C9 1.393(8)
C10 C11 1.3900
C10 C15 1.3900
C11 C12 1.3900
C11 C18 1.517(8)
C12 C13 1.3900
C13 C14 1.3900
C13 C17 1.542(7)
C14 C15 1.3900
C15 C16 1.496(7)
C19 C20 1.3900
C19 C24 1.3900
C20 C21 1.3900
C20 C26 1.500(8)
C21 C22 1.3900
C22 C23 1.3900
C22 C27 1.543(8)
C23 C24 1.3900
C24 C25 1.518(7)
C28 C33 1.382(7)
C28 C29 1.409(7)
C29 C30 1.372(8)
C30 C31 1.412(7)
C31 C32 1.406(8)
C32 C33 1.383(8)
C34 C35 1.3900
C34 C39 1.3900
C35 C36 1.3900
C35 C41 1.535(8)
C36 C37 1.3900
C37 C38 1.3900
C37 C42 1.515(8)
C38 C39 1.3900
C39 C40 1.517(8)
C43 C44 1.3900
C43 C48 1.3900
C44 C45 1.3900
C44 C50 1.522(7)
C45 C46 1.3900
C46 C47 1.3900
C46 C51 1.506(8)
C47 C48 1.3900
C48 C49 1.532(7)
